data_7205649
loop_
_publ_author_name
'Wahl, Helene'
'Haynes, Delia A.'
'le Roex, Tanya'

_publ_section_title
;
 Solvate formation in lutidinium pamoate salts: a systematic study
;
_journal_issue 7
_journal_name_full CrystEngComm
_journal_page_first 2227
_journal_paper_doi 10.1039/c0ce00528b
_journal_volume 13
_journal_year 2011
_chemical_formula_moiety 'C23 H15 O6 1- , C6 H8 N 1+ , C4 H8 O'
_chemical_formula_sum 'C33 H31 N O7'
_chemical_formula_weight 553.59
_chemical_name_common '2-picolinium pamoate THF solvate'
_chemical_name_systematic
;
?
;
_space_group_IT_number 14
_symmetry_cell_setting monoclinic
_symmetry_space_group_name_Hall '-P 2ybc'
_symmetry_space_group_name_H-M 'P 1 21/c 1'
_atom_sites_solution_hydrogens geom
_atom_sites_solution_primary direct
_atom_sites_solution_secondary difmap
_audit_creation_method SHELXL-97
_cell_angle_alpha 90.00
_cell_angle_beta 111.1600(10)
_cell_angle_gamma 90.00
_cell_formula_units_Z 4
_cell_length_a 13.8694(11)
_cell_length_b 12.7194(10)
_cell_length_c 16.5587(13)
_cell_measurement_reflns_used 4640
_cell_measurement_temperature 100(2)
_cell_measurement_theta_max 26.488
_cell_measurement_theta_min 2.246
_cell_volume 2724.2(4)
_computing_cell_refinement 'SAINT (Bruker, 2009)'
_computing_data_collection 'APEX2 (Bruker, 2009)'
_computing_data_reduction SAINT
_computing_structure_refinement 'SHELXL (Sheldrick, 2008)'
_computing_structure_solution 'SHELXS (Sheldrick, 2008)'
_diffrn_ambient_temperature 100(2)
_diffrn_measured_fraction_theta_full 0.992
_diffrn_measured_fraction_theta_max 0.992
_diffrn_measurement_device_type 'Bruker APEX CCD area-detector'
_diffrn_measurement_method \w
_diffrn_radiation_monochromator graphite
_diffrn_radiation_source 'fine-focus sealed tube'
_diffrn_radiation_type MoK\a
_diffrn_radiation_wavelength 0.71073
_diffrn_reflns_av_R_equivalents 0.0210
_diffrn_reflns_av_sigmaI/netI 0.0251
_diffrn_reflns_limit_h_max 17
_diffrn_reflns_limit_h_min -17
_diffrn_reflns_limit_k_max 15
_diffrn_reflns_limit_k_min -15
_diffrn_reflns_limit_l_max 20
_diffrn_reflns_limit_l_min -18
_diffrn_reflns_number 15695
_diffrn_reflns_theta_full 26.51
_diffrn_reflns_theta_max 26.51
_diffrn_reflns_theta_min 2.07
_diffrn_standards_number 0
_exptl_absorpt_coefficient_mu 0.095
_exptl_absorpt_correction_T_max 0.9835
_exptl_absorpt_correction_T_min 0.9565
_exptl_absorpt_correction_type multi-scan
_exptl_absorpt_process_details '(SADABS; Bruker, 2002)'
_exptl_crystal_colour yellow
_exptl_crystal_density_diffrn 1.350
_exptl_crystal_density_method 'not measured'
_exptl_crystal_description block
_exptl_crystal_F_000 1168
_exptl_crystal_size_max 0.47
_exptl_crystal_size_mid 0.25
_exptl_crystal_size_min 0.18
_refine_diff_density_max 0.291
_refine_diff_density_min -0.215
_refine_diff_density_rms 0.041
_refine_ls_extinction_method none
_refine_ls_goodness_of_fit_ref 1.048
_refine_ls_hydrogen_treatment mixed
_refine_ls_matrix_type full
_refine_ls_number_parameters 495
_refine_ls_number_reflns 5611
_refine_ls_number_restraints 6
_refine_ls_restrained_S_all 1.048
_refine_ls_R_factor_all 0.0568
_refine_ls_R_factor_gt 0.0421
_refine_ls_shift/su_max 0.000
_refine_ls_shift/su_mean 0.000
_refine_ls_structure_factor_coef Fsqd
_refine_ls_weighting_details 'calc w=1/[\s^2^(Fo^2^)+(0.0546P)^2^+0.8290P] where P=(Fo^2^+2Fc^2^)/3'
_refine_ls_weighting_scheme calc
_refine_ls_wR_factor_gt 0.1081
_refine_ls_wR_factor_ref 0.1188
_reflns_number_gt 4327
_reflns_number_total 5611
_reflns_threshold_expression >2sigma(I)
_cod_data_source_file c0ce00528b.txt
_cod_data_source_block 1d
_cod_original_sg_symbol_H-M P2(1)/c
_cod_database_code 7205649

loop_
_symmetry_equiv_pos_as_xyz
'x, y, z'
'-x, y+1/2, -z+1/2'
'-x, -y, -z'
'x, -y-1/2, z-1/2'

loop_
_atom_site_label
_atom_site_type_symbol
_atom_site_fract_x
_atom_site_fract_y
_atom_site_fract_z
_atom_site_U_iso_or_equiv
_atom_site_adp_type
_atom_site_occupancy
_atom_site_symmetry_multiplicity
_atom_site_calc_flag
_atom_site_refinement_flags
_atom_site_disorder_assembly
_atom_site_disorder_group
N11 N 0.76941(17) 0.34327(16) -0.06405(16) 0.0320(5) Uani 0.852(4) 1 d PD A 1
C12 C 0.69000(16) 0.40025(14) -0.11777(13) 0.0347(5) Uani 0.852(4) 1 d PD A 1
C13 C 0.7000(3) 0.4414(3) -0.1918(2) 0.0390(9) Uani 0.852(4) 1 d PD A 1
H13 H 0.6455 0.4820 -0.2308 0.047 Uiso 0.852(4) 1 calc PR A 1
C14 C 0.78895(19) 0.42369(16) -0.20895(14) 0.0441(6) Uani 0.852(4) 1 d PD A 1
H14 H 0.7958 0.4525 -0.2595 0.053 Uiso 0.852(4) 1 calc PR A 1
C15 C 0.86844(17) 0.36379(16) -0.15242(14) 0.0383(5) Uani 0.852(4) 1 d PD A 1
H15 H 0.9298 0.3508 -0.1637 0.046 Uiso 0.852(4) 1 calc PR A 1
C16 C 0.8559(3) 0.3235(2) -0.0791(2) 0.0332(7) Uani 0.852(4) 1 d PD A 1
H16 H 0.9088 0.2818 -0.0395 0.040 Uiso 0.852(4) 1 calc PR A 1
C17 C 0.5972(3) 0.4145(4) -0.0930(3) 0.0421(9) Uani 0.852(4) 1 d P A 1
H17A H 0.5680 0.3456 -0.0884 0.063 Uiso 0.852(4) 1 calc PR A 1
H17B H 0.5453 0.4565 -0.1373 0.063 Uiso 0.852(4) 1 calc PR A 1
H17C H 0.6175 0.4508 -0.0371 0.063 Uiso 0.852(4) 1 calc PR A 1
N21 N 0.7169(11) 0.3458(8) -0.0563(7) 0.040(3) Uani 0.148(4) 1 d PD A 2
H21 H 0.7419 0.3102 -0.0076 0.048 Uiso 0.148(4) 1 calc PR A 2
C22 C 0.7741(16) 0.3466(13) -0.1081(10) 0.061(7) Uani 0.148(4) 1 d PD A 2
C23 C 0.7343(16) 0.4097(15) -0.1817(12) 0.040(5) Uani 0.148(4) 1 d PD A 2
H23 H 0.7717 0.4177 -0.2194 0.048 Uiso 0.148(4) 1 calc PR A 2
C24 C 0.6406(14) 0.4606(11) -0.2000(10) 0.044(4) Uani 0.148(4) 1 d PD A 2
H24 H 0.6136 0.5006 -0.2518 0.053 Uiso 0.148(4) 1 calc PR A 2
C25 C 0.5848(11) 0.4554(11) -0.1457(10) 0.050(4) Uani 0.148(4) 1 d PD A 2
H25 H 0.5214 0.4921 -0.1579 0.060 Uiso 0.148(4) 1 calc PR A 2
C26 C 0.6265(15) 0.3941(18) -0.0730(16) 0.052(8) Uani 0.148(4) 1 d PD A 2
H26 H 0.5905 0.3860 -0.0342 0.063 Uiso 0.148(4) 1 calc PR A 2
O211 O 0.57139(8) 0.18984(8) 0.09087(7) 0.0293(2) Uani 1 1 d . . .
H211 H 0.6290(17) 0.2026(17) 0.0757(14) 0.066(6) Uiso 1 1 d . . .
C211 C 0.58777(10) 0.25289(10) 0.16097(9) 0.0232(3) Uani 1 1 d . . .
C212 C 0.68307(11) 0.30837(11) 0.19740(9) 0.0244(3) Uani 1 1 d . . .
C213 C 0.70106(11) 0.36744(11) 0.27067(9) 0.0253(3) Uani 1 1 d . . .
H213 H 0.7644 0.4047 0.2946 0.030 Uiso 1 1 calc R . .
C214 C 0.62755(11) 0.37418(11) 0.31136(9) 0.0240(3) Uani 1 1 d . . .
C215 C 0.64900(12) 0.43024(11) 0.38979(9) 0.0286(3) Uani 1 1 d . . .
H215 H 0.7129 0.4663 0.4144 0.034 Uiso 1 1 calc R . .
C216 C 0.57931(13) 0.43329(11) 0.43062(10) 0.0315(3) Uani 1 1 d . . .
H216 H 0.5950 0.4705 0.4836 0.038 Uiso 1 1 calc R . .
C217 C 0.48403(12) 0.38089(12) 0.39354(10) 0.0304(3) Uani 1 1 d . . .
H217 H 0.4352 0.3837 0.4216 0.037 Uiso 1 1 calc R . .
C218 C 0.46042(11) 0.32592(11) 0.31778(9) 0.0256(3) Uani 1 1 d . . .
H218 H 0.3956 0.2913 0.2942 0.031 Uiso 1 1 calc R . .
C219 C 0.53164(10) 0.31985(10) 0.27368(9) 0.0217(3) Uani 1 1 d . . .
C220 C 0.51143(10) 0.25913(10) 0.19674(9) 0.0219(3) Uani 1 1 d . . .
O221 O 0.73919(8) 0.26441(9) 0.08142(8) 0.0382(3) Uani 1 1 d . . .
C221 C 0.76404(11) 0.30238(11) 0.15701(10) 0.0285(3) Uani 1 1 d . . .
O222 O 0.85284(8) 0.33689(8) 0.20142(7) 0.0324(3) Uani 1 1 d . . .
C222 C 0.41319(10) 0.19434(11) 0.15800(9) 0.0226(3) Uani 1 1 d . . .
H22A H 0.4074 0.1473 0.2037 0.027 Uiso 1 1 calc R . .
H22B H 0.4206 0.1492 0.1119 0.027 Uiso 1 1 calc R . .
C223 C 0.31260(10) 0.25570(10) 0.11990(9) 0.0216(3) Uani 1 1 d . . .
O224 O 0.25349(8) 0.17853(8) 0.22353(6) 0.0275(2) Uani 1 1 d . . .
H224 H 0.1960(17) 0.1854(17) 0.2369(14) 0.064(6) Uiso 1 1 d . . .
C224 C 0.23659(10) 0.24523(11) 0.15563(9) 0.0226(3) Uani 1 1 d . . .
C225 C 0.14236(10) 0.30318(11) 0.12290(9) 0.0225(3) Uani 1 1 d . . .
C226 C 0.12445(11) 0.36786(11) 0.05251(9) 0.0235(3) Uani 1 1 d . . .
H226 H 0.0627 0.4082 0.0320 0.028 Uiso 1 1 calc R . .
C227 C 0.19588(10) 0.37555(10) 0.01003(9) 0.0228(3) Uani 1 1 d . . .
C228 C 0.17312(11) 0.43521(11) -0.06714(9) 0.0261(3) Uani 1 1 d . . .
H228 H 0.1106 0.4742 -0.0887 0.031 Uiso 1 1 calc R . .
C229 C 0.24002(12) 0.43722(11) -0.11063(9) 0.0285(3) Uani 1 1 d . . .
H229 H 0.2237 0.4765 -0.1627 0.034 Uiso 1 1 calc R . .
C230 C 0.33347(11) 0.38067(11) -0.07787(9) 0.0279(3) Uani 1 1 d . . .
H230 H 0.3796 0.3819 -0.1086 0.033 Uiso 1 1 calc R . .
C231 C 0.35929(11) 0.32398(11) -0.00273(9) 0.0247(3) Uani 1 1 d . . .
H231 H 0.4235 0.2877 0.0185 0.030 Uiso 1 1 calc R . .
C232 C 0.29083(10) 0.31870(10) 0.04417(9) 0.0217(3) Uani 1 1 d . . .
O233 O 0.07899(7) 0.23545(8) 0.22851(7) 0.0301(2) Uani 1 1 d . . .
C233 C 0.06404(11) 0.29277(11) 0.16482(9) 0.0249(3) Uani 1 1 d . . .
O234 O -0.02059(8) 0.34661(9) 0.12837(7) 0.0334(3) Uani 1 1 d . . .
H234 H -0.0764(19) 0.334(2) 0.1633(16) 0.093(9) Uiso 1 1 d . . .
O1 O 0.1852(2) 0.5024(3) 0.3916(2) 0.0500(9) Uani 0.595(7) 1 d P B 3
C2 C 0.1001(3) 0.5595(3) 0.3980(3) 0.0480(12) Uani 0.595(7) 1 d P B 3
H2A H 0.1208 0.5935 0.4556 0.058 Uiso 0.595(7) 1 calc PR B 3
H2B H 0.0792 0.6152 0.3533 0.058 Uiso 0.595(7) 1 calc PR B 3
C3 C 0.1760(8) 0.3951(8) 0.4059(6) 0.095(4) Uani 0.595(7) 1 d P B 3
H3A H 0.2288 0.3724 0.4615 0.114 Uiso 0.595(7) 1 calc PR B 3
H3B H 0.1832 0.3524 0.3584 0.114 Uiso 0.595(7) 1 calc PR B 3
C4 C 0.0592(10) 0.3849(5) 0.4083(6) 0.071(3) Uani 0.595(7) 1 d P B 3
H4B H 0.0146 0.3371 0.3629 0.086 Uiso 0.595(7) 1 calc PR B 3
H4A H 0.0597 0.3630 0.4658 0.086 Uiso 0.595(7) 1 calc PR B 3
C5 C 0.0290(6) 0.5017(5) 0.3884(8) 0.116(4) Uani 0.595(7) 1 d P B 3
H5A H -0.0197 0.5074 0.3278 0.139 Uiso 0.595(7) 1 calc PR B 3
H5B H -0.0078 0.5254 0.4264 0.139 Uiso 0.595(7) 1 calc PR B 3
O6 O 0.1592(5) 0.4678(5) 0.3414(8) 0.120(3) Uani 0.405(7) 1 d P B 4
C7 C 0.0701(4) 0.5327(4) 0.3301(6) 0.070(2) Uani 0.405(7) 1 d P B 4
H7A H 0.0284 0.5393 0.2676 0.084 Uiso 0.405(7) 1 calc PR B 4
H7B H 0.0929 0.6039 0.3532 0.084 Uiso 0.405(7) 1 calc PR B 4
C8 C 0.1578(14) 0.3925(10) 0.4125(6) 0.073(5) Uani 0.405(7) 1 d P B 4
H8A H 0.1760 0.3210 0.3992 0.088 Uiso 0.405(7) 1 calc PR B 4
H8B H 0.2105 0.4147 0.4683 0.088 Uiso 0.405(7) 1 calc PR B 4
C9 C 0.070(2) 0.3901(18) 0.4198(16) 0.167(11) Uani 0.405(7) 1 d P B 4
H9A H 0.0795 0.3886 0.4819 0.201 Uiso 0.405(7) 1 calc PR B 4
H9B H 0.0336 0.3250 0.3927 0.201 Uiso 0.405(7) 1 calc PR B 4
C10 C 0.0041(9) 0.4853(10) 0.3768(7) 0.099(5) Uani 0.405(7) 1 d P B 4
H10A H -0.0649 0.4640 0.3359 0.118 Uiso 0.405(7) 1 calc PR B 4
H10B H -0.0043 0.5344 0.4202 0.118 Uiso 0.405(7) 1 calc PR B 4
H1 H 0.7600 0.3131 -0.0115 0.067(8) Uiso 0.852(4) 1 d PR A 1
C27 C 0.871(2) 0.293(3) -0.083(3) 0.142(19) Uani 0.148(4) 1 d P A 2
H27A H 0.9075 0.3008 -0.0201 0.213 Uiso 0.148(4) 1 calc PR A 2
H27B H 0.9135 0.3244 -0.1131 0.213 Uiso 0.148(4) 1 calc PR A 2
H27C H 0.8599 0.2188 -0.0977 0.213 Uiso 0.148(4) 1 calc PR A 2

loop_
_atom_site_aniso_label
_atom_site_aniso_U_11
_atom_site_aniso_U_22
_atom_site_aniso_U_33
_atom_site_aniso_U_23
_atom_site_aniso_U_13
_atom_site_aniso_U_12
N11 0.0299(12) 0.0314(9) 0.0329(13) -0.0064(9) 0.0092(11) -0.0065(9)
C12 0.0334(11) 0.0257(9) 0.0372(12) -0.0095(9) 0.0035(9) -0.0053(8)
C13 0.039(2) 0.030(2) 0.0385(14) -0.0033(13) 0.0023(18) -0.0054(16)
C14 0.0551(14) 0.0409(12) 0.0336(11) -0.0039(9) 0.0129(11) -0.0167(10)
C15 0.0412(12) 0.0427(11) 0.0319(11) -0.0091(9) 0.0142(9) -0.0160(9)
C16 0.0303(18) 0.0395(12) 0.0284(12) -0.0073(10) 0.0090(12) -0.0075(11)
C17 0.034(2) 0.038(2) 0.051(2) -0.0115(16) 0.0110(19) -0.0010(15)
N21 0.055(9) 0.025(5) 0.028(6) -0.004(4) 0.000(6) -0.015(7)
C22 0.102(19) 0.057(10) 0.029(9) -0.017(8) 0.030(11) -0.040(11)
C23 0.041(12) 0.046(13) 0.032(10) -0.016(8) 0.013(9) -0.004(8)
C24 0.083(12) 0.022(6) 0.031(7) 0.002(5) 0.025(9) -0.016(8)
C25 0.059(9) 0.034(7) 0.049(9) -0.013(6) 0.010(7) -0.002(6)
C26 0.046(15) 0.022(9) 0.059(12) -0.022(8) -0.017(9) -0.005(9)
O211 0.0263(5) 0.0336(6) 0.0319(6) -0.0095(5) 0.0152(5) -0.0019(5)
C211 0.0221(7) 0.0232(7) 0.0239(7) 0.0009(6) 0.0081(6) 0.0035(6)
C212 0.0210(7) 0.0243(7) 0.0286(8) 0.0037(6) 0.0099(6) 0.0041(6)
C213 0.0202(7) 0.0252(7) 0.0277(7) 0.0033(6) 0.0055(6) -0.0006(6)
C214 0.0252(7) 0.0230(7) 0.0227(7) 0.0049(6) 0.0074(6) 0.0024(6)
C215 0.0324(8) 0.0253(7) 0.0256(8) -0.0002(6) 0.0072(6) -0.0044(6)
C216 0.0461(9) 0.0262(7) 0.0231(7) -0.0017(6) 0.0138(7) -0.0037(7)
C217 0.0386(9) 0.0306(8) 0.0269(8) 0.0022(6) 0.0178(7) -0.0007(7)
C218 0.0264(7) 0.0272(7) 0.0244(7) 0.0025(6) 0.0108(6) 0.0001(6)
C219 0.0230(7) 0.0216(6) 0.0201(7) 0.0050(5) 0.0074(5) 0.0035(5)
C220 0.0196(7) 0.0226(6) 0.0232(7) 0.0033(5) 0.0071(5) 0.0041(5)
O221 0.0323(6) 0.0459(7) 0.0445(7) -0.0128(6) 0.0237(5) -0.0059(5)
C221 0.0234(7) 0.0269(7) 0.0382(9) 0.0018(6) 0.0146(7) 0.0025(6)
O222 0.0207(5) 0.0394(6) 0.0382(6) 0.0043(5) 0.0121(5) 0.0015(4)
C222 0.0219(7) 0.0241(7) 0.0229(7) -0.0007(6) 0.0092(6) 0.0016(5)
C223 0.0191(7) 0.0231(7) 0.0217(7) -0.0044(5) 0.0063(5) -0.0021(5)
O224 0.0232(5) 0.0341(6) 0.0277(6) 0.0081(4) 0.0121(4) 0.0038(4)
C224 0.0217(7) 0.0236(7) 0.0211(7) -0.0018(5) 0.0062(5) -0.0020(5)
C225 0.0196(7) 0.0236(7) 0.0241(7) -0.0039(6) 0.0075(5) -0.0028(5)
C226 0.0200(7) 0.0227(7) 0.0254(7) -0.0025(6) 0.0054(6) 0.0007(5)
C227 0.0235(7) 0.0213(6) 0.0225(7) -0.0043(5) 0.0071(6) -0.0028(6)
C228 0.0273(7) 0.0238(7) 0.0243(7) -0.0009(6) 0.0060(6) 0.0009(6)
C229 0.0363(8) 0.0274(7) 0.0215(7) 0.0001(6) 0.0102(6) -0.0010(6)
C230 0.0325(8) 0.0312(7) 0.0234(7) -0.0049(6) 0.0144(6) -0.0039(6)
C231 0.0243(7) 0.0267(7) 0.0237(7) -0.0045(6) 0.0093(6) -0.0010(6)
C232 0.0225(7) 0.0214(6) 0.0208(7) -0.0061(5) 0.0074(5) -0.0041(5)
O233 0.0241(5) 0.0376(6) 0.0310(6) 0.0050(5) 0.0129(4) 0.0014(4)
C233 0.0208(7) 0.0266(7) 0.0268(7) -0.0017(6) 0.0081(6) -0.0019(6)
O234 0.0221(5) 0.0404(6) 0.0406(6) 0.0102(5) 0.0147(5) 0.0061(5)
O1 0.0530(17) 0.0407(17) 0.0593(18) 0.0171(12) 0.0239(14) 0.0165(13)
C2 0.0352(18) 0.0332(17) 0.069(3) 0.0061(16) 0.0105(18) 0.0071(14)
C3 0.089(5) 0.042(5) 0.095(7) -0.010(4) -0.037(5) 0.033(4)
C4 0.112(7) 0.029(3) 0.057(3) 0.008(2) 0.012(4) -0.020(3)
C5 0.078(5) 0.057(4) 0.236(11) 0.065(5) 0.086(6) 0.022(4)
O6 0.078(4) 0.055(3) 0.203(9) -0.014(4) 0.022(5) 0.016(3)
C7 0.047(3) 0.036(3) 0.106(6) 0.007(3) 0.002(3) 0.016(2)
C8 0.167(15) 0.024(5) 0.021(4) 0.003(3) 0.024(7) -0.006(6)
C9 0.20(3) 0.142(16) 0.164(19) 0.069(13) 0.068(18) -0.001(15)
C10 0.100(7) 0.093(7) 0.075(5) 0.004(5) -0.001(5) -0.079(6)
C27 0.016(9) 0.25(4) 0.17(3) -0.13(3) 0.037(12) -0.009(17)

loop_
_atom_type_symbol
_atom_type_description
_atom_type_scat_dispersion_real
_atom_type_scat_dispersion_imag
_atom_type_scat_source
C C 0.0033 0.0016 'International Tables Vol C Tables 4.2.6.8 and 6.1.1.4'
H H 0.0000 0.0000 'International Tables Vol C Tables 4.2.6.8 and 6.1.1.4'
N N 0.0061 0.0033 'International Tables Vol C Tables 4.2.6.8 and 6.1.1.4'
O O 0.0106 0.0060 'International Tables Vol C Tables 4.2.6.8 and 6.1.1.4'

loop_
_geom_angle_atom_site_label_1
_geom_angle_atom_site_label_2
_geom_angle_atom_site_label_3
_geom_angle
_geom_angle_site_symmetry_1
_geom_angle_site_symmetry_3
_geom_angle_publ_flag
C16 N11 C12 123.6(3) . . ?
N11 C12 C13 117.9(3) . . ?
N11 C12 C17 117.5(2) . . ?
C13 C12 C17 124.6(3) . . ?
C14 C13 C12 120.2(3) . . ?
C13 C14 C15 120.1(2) . . ?
C16 C15 C14 118.3(2) . . ?
N11 C16 C15 120.0(3) . . ?
C26 N21 C22 125.8(17) . . ?
N21 C22 C23 114.7(19) . . ?
N21 C22 C27 121(2) . . ?
C23 C22 C27 124(2) . . ?
C24 C23 C22 120(2) . . ?
C25 C24 C23 122.4(18) . . ?
C26 C25 C24 116.1(18) . . ?
N21 C26 C25 121(2) . . ?
O211 C211 C220 118.62(12) . . ?
O211 C211 C212 119.76(12) . . ?
C220 C211 C212 121.60(13) . . ?
C213 C212 C211 119.36(12) . . ?
C213 C212 C221 119.68(13) . . ?
C211 C212 C221 120.95(13) . . ?
C212 C213 C214 121.53(13) . . ?
C213 C214 C215 121.27(13) . . ?
C213 C214 C219 118.77(13) . . ?
C215 C214 C219 119.92(13) . . ?
C216 C215 C214 121.10(14) . . ?
C215 C216 C217 119.44(14) . . ?
C218 C217 C216 121.19(14) . . ?
C217 C218 C219 121.07(13) . . ?
C218 C219 C214 117.28(12) . . ?
C218 C219 C220 122.45(12) . . ?
C214 C219 C220 120.23(12) . . ?
C211 C220 C219 118.47(12) . . ?
C211 C220 C222 119.57(12) . . ?
C219 C220 C222 121.75(12) . . ?
O222 C221 O221 124.57(13) . . ?
O222 C221 C212 116.85(13) . . ?
O221 C221 C212 118.58(13) . . ?
C220 C222 C223 116.37(11) . . ?
C224 C223 C232 118.44(12) . . ?
C224 C223 C222 119.81(12) . . ?
C232 C223 C222 121.61(12) . . ?
O224 C224 C223 118.77(12) . . ?
O224 C224 C225 119.84(12) . . ?
C223 C224 C225 121.39(12) . . ?
C226 C225 C224 119.49(12) . . ?
C226 C225 C233 120.60(12) . . ?
C224 C225 C233 119.91(12) . . ?
C225 C226 C227 121.34(12) . . ?
C226 C227 C228 121.18(12) . . ?
C226 C227 C232 118.74(12) . . ?
C228 C227 C232 120.04(12) . . ?
C229 C228 C227 120.80(13) . . ?
C228 C229 C230 119.58(13) . . ?
C231 C230 C229 121.42(13) . . ?
C230 C231 C232 120.77(13) . . ?
C223 C232 C227 120.34(12) . . ?
C223 C232 C231 122.22(12) . . ?
C227 C232 C231 117.37(12) . . ?
O233 C233 O234 123.39(12) . . ?
O233 C233 C225 121.56(12) . . ?
O234 C233 C225 115.04(12) . . ?
C3 O1 C2 110.9(6) . . ?
C5 C2 O1 110.1(4) . . ?
O1 C3 C4 103.4(6) . . ?
C5 C4 C3 96.5(7) . . ?
C2 C5 C4 114.6(7) . . ?
C7 O6 C8 102.1(9) . . ?
O6 C7 C10 110.7(7) . . ?
C9 C8 O6 111.7(15) . . ?
C8 C9 C10 111.8(18) . . ?
C7 C10 C9 100.4(14) . . ?

loop_
_geom_bond_atom_site_label_1
_geom_bond_atom_site_label_2
_geom_bond_distance
_geom_bond_site_symmetry_2
_geom_bond_publ_flag
N11 C16 1.334(4) . ?
N11 C12 1.350(3) . ?
C12 C13 1.385(4) . ?
C12 C17 1.497(4) . ?
C13 C14 1.381(4) . ?
C14 C15 1.388(3) . ?
C15 C16 1.386(4) . ?
N21 C26 1.333(17) . ?
N21 C22 1.362(15) . ?
C22 C23 1.396(17) . ?
C22 C27 1.43(3) . ?
C23 C24 1.384(16) . ?
C24 C25 1.384(15) . ?
C25 C26 1.375(17) . ?
O211 C211 1.3608(16) . ?
C211 C220 1.3896(19) . ?
C211 C212 1.4259(19) . ?
C212 C213 1.371(2) . ?
C212 C221 1.5021(19) . ?
C213 C214 1.4130(19) . ?
C214 C215 1.416(2) . ?
C214 C219 1.4274(19) . ?
C215 C216 1.366(2) . ?
C216 C217 1.408(2) . ?
C217 C218 1.369(2) . ?
C218 C219 1.4266(19) . ?
C219 C220 1.4284(19) . ?
C220 C222 1.5218(19) . ?
O221 C221 1.2678(18) . ?
C221 O222 1.2635(18) . ?
C222 C223 1.5225(18) . ?
C223 C224 1.3890(19) . ?
C223 C232 1.4257(19) . ?
O224 C224 1.3596(16) . ?
C224 C225 1.4261(19) . ?
C225 C226 1.374(2) . ?
C225 C233 1.4913(19) . ?
C226 C227 1.4104(19) . ?
C227 C228 1.4202(19) . ?
C227 C232 1.4279(19) . ?
C228 C229 1.365(2) . ?
C229 C230 1.409(2) . ?
C230 C231 1.369(2) . ?
C231 C232 1.4289(19) . ?
O233 C233 1.2365(17) . ?
C233 O234 1.3037(17) . ?
O1 C3 1.399(11) . ?
O1 C2 1.422(4) . ?
C2 C5 1.193(9) . ?
C3 C4 1.640(19) . ?
C4 C5 1.547(10) . ?
O6 C7 1.441(8) . ?
O6 C8 1.524(15) . ?
C7 C10 1.520(14) . ?
C8 C9 1.26(4) . ?
C9 C10 1.53(3) . ?

loop_
_geom_hbond_atom_site_label_D
_geom_hbond_atom_site_label_H
_geom_hbond_atom_site_label_A
_geom_hbond_distance_DH
_geom_hbond_distance_HA
_geom_hbond_distance_DA
_geom_hbond_angle_DHA
_geom_hbond_site_symmetry_A
N11 H1 O221 1.00 1.78 2.777(3) 177.3 .
O234 H234 O222 1.13(2) 1.35(3) 2.4684(14) 170(2) 1_455
